data_2201399
loop_
_publ_author_name
'Vasuki, G.'
'Parthasarathi, V.'
'Ramamurthi, K.'
'Mohane Coumar, S.'
'Jindal, D. P.'

_publ_section_title
;
 2-(1<i>H</i>-Indol-3-ylmethylene)indane-1-one
;
_journal_issue 11
_journal_name_full 'Acta Crystallographica Section E'
_journal_page_first o1222
_journal_page_last o1223
_journal_paper_doi 10.1107/S1600536802017774
_journal_volume 58
_journal_year 2002
_chemical_formula_iupac 'C18 H13 N O'
_chemical_formula_moiety 'C18 H13 N O'
_chemical_formula_sum 'C18 H13 N O'
_chemical_formula_weight 259.29
_chemical_name_systematic
;
 2-(1H-indol-3-ylmethylene)indane-1-one
;
_space_group_IT_number 29
_symmetry_cell_setting orthorhombic
_symmetry_space_group_name_Hall 'P 2c -2ac'
_symmetry_space_group_name_H-M 'P c a 21'
_atom_sites_solution_hydrogens geom
_atom_sites_solution_primary direct
_atom_sites_solution_secondary difmap
_audit_creation_method SHELXL-97
_cell_angle_alpha 90.00
_cell_angle_beta 90.00
_cell_angle_gamma 90.00
_cell_formula_units_Z 4
_cell_length_a 12.3964(17)
_cell_length_b 4.961(4)
_cell_length_c 21.330(4)
_cell_measurement_reflns_used 25
_cell_measurement_temperature 293(2)
_cell_measurement_theta_max 15
_cell_measurement_theta_min 10
_cell_volume 1311.8(11)
_computing_cell_refinement 'CAD-4 EXPRESS'
_computing_data_collection 'CAD-4 EXPRESS (Enraf-Nonius, 1994)'
_computing_data_reduction 'MOLEN (Fair, 1990)'
_computing_molecular_graphics 'ZORTEP97 (Zsolnai, 1997)'
_computing_publication_material SHELXL97
_computing_structure_refinement 'SHELXL97 (Sheldrick, 1997)'
_computing_structure_solution 'SHELXS97 (Sheldrick, 1997)'
_diffrn_ambient_temperature 293(2)
_diffrn_measured_fraction_theta_full 0.999
_diffrn_measured_fraction_theta_max 0.999
_diffrn_measurement_device_type 'Enraf-Nonius CAD-4'
_diffrn_measurement_method \w--2\q
_diffrn_radiation_monochromator graphite
_diffrn_radiation_source 'fine-focus sealed tube'
_diffrn_radiation_type 'Mo K\a'
_diffrn_radiation_wavelength 0.71073
_diffrn_reflns_av_R_equivalents 0.0257
_diffrn_reflns_av_sigmaI/netI 0.0484
_diffrn_reflns_limit_h_max 14
_diffrn_reflns_limit_h_min -1
_diffrn_reflns_limit_k_max 5
_diffrn_reflns_limit_k_min -1
_diffrn_reflns_limit_l_max 1
_diffrn_reflns_limit_l_min -25
_diffrn_reflns_number 1686
_diffrn_reflns_theta_full 24.97
_diffrn_reflns_theta_max 24.97
_diffrn_reflns_theta_min 3.29
_diffrn_standards_decay_% 0
_diffrn_standards_interval_time 120
_diffrn_standards_number 2
_exptl_absorpt_coefficient_mu 0.081
_exptl_absorpt_correction_T_max 0.9959
_exptl_absorpt_correction_T_min 0.9681
_exptl_absorpt_correction_type '\y scan'
_exptl_absorpt_process_details '(North et al., 1968)'
_exptl_crystal_colour brown
_exptl_crystal_density_diffrn 1.313
_exptl_crystal_density_method 'not measured'
_exptl_crystal_description needle
_exptl_crystal_F_000 544
_exptl_crystal_size_max 0.40
_exptl_crystal_size_mid 0.20
_exptl_crystal_size_min 0.05
_refine_diff_density_max 0.151
_refine_diff_density_min -0.162
_refine_ls_extinction_coef 0.0077(13)
_refine_ls_extinction_expression Fc^*^=kFc[1+0.001xFc^2^\l^3^/sin(2\q)]^-1/4^
_refine_ls_extinction_method SHELXL97
_refine_ls_goodness_of_fit_ref 1.185
_refine_ls_hydrogen_treatment constr
_refine_ls_matrix_type full
_refine_ls_number_parameters 182
_refine_ls_number_reflns 1244
_refine_ls_number_restraints 1
_refine_ls_restrained_S_all 1.185
_refine_ls_R_factor_all 0.0913
_refine_ls_R_factor_gt 0.0431
_refine_ls_shift/su_max <0.001
_refine_ls_shift/su_mean <0.001
_refine_ls_structure_factor_coef Fsqd
_refine_ls_weighting_details ' w = 1/[\s^2^(Fo^2^)+(0.0239P)^2^+0.4636P] where P = (Fo^2^+2Fc^2^)/3'
_refine_ls_weighting_scheme calc
_refine_ls_wR_factor_gt 0.0738
_refine_ls_wR_factor_ref 0.0987
_reflns_number_gt 848
_reflns_number_total 1244
_reflns_threshold_expression I>2\s(I)
_cod_data_source_file ci6162.cif
_cod_data_source_block I
_cod_original_cell_volume 1311.7(10)
_cod_database_code 2201399
_cod_database_fobs_code 2201399

loop_
_symmetry_equiv_pos_as_xyz
'x, y, z'
'-x, -y, z+1/2'
'-x+1/2, y, z+1/2'
'x+1/2, -y, z'

loop_
_atom_site_label
_atom_site_fract_x
_atom_site_fract_y
_atom_site_fract_z
_atom_site_U_iso_or_equiv
_atom_site_adp_type
_atom_site_calc_flag
_atom_site_refinement_flags
_atom_site_occupancy
_atom_site_disorder_assembly
_atom_site_disorder_group
_atom_site_type_symbol
N1 0.3003(3) -0.3288(8) 0.26664(18) 0.0496(11) Uani d . 1 . . N
H1 0.3620 -0.4069 0.2700 0.060 Uiso calc R 1 . . H
C2 0.2644(3) -0.1240(9) 0.3033(2) 0.0437(12) Uani d . 1 . . C
H2 0.3025 -0.0483 0.3365 0.052 Uiso calc R 1 . . H
C3 0.1633(3) -0.0448(9) 0.28429(19) 0.0373(11) Uani d . 1 . . C
C4 0.1344(3) -0.2175(9) 0.23230(19) 0.0358(10) Uani d . 1 . . C
C5 0.0428(4) -0.2454(9) 0.1956(2) 0.0473(13) Uani d . 1 . . C
H5 -0.0162 -0.1320 0.2013 0.057 Uiso calc R 1 . . H
C6 0.0407(4) -0.4451(10) 0.1504(3) 0.0548(14) Uani d . 1 . . C
H6 -0.0207 -0.4675 0.1259 0.066 Uiso calc R 1 . . H
C7 0.1301(4) -0.6150(10) 0.1409(2) 0.0528(13) Uani d . 1 . . C
H7 0.1273 -0.7457 0.1096 0.063 Uiso calc R 1 . . H
C8 0.2206(4) -0.5913(10) 0.1766(2) 0.0518(14) Uani d . 1 . . C
H8 0.2797 -0.7039 0.1705 0.062 Uiso calc R 1 . . H
C9 0.2215(4) -0.3919(9) 0.2228(2) 0.0397(11) Uani d . 1 . . C
C10 0.0959(3) 0.1672(9) 0.3083(2) 0.0394(12) Uani d . 1 . . C
H10 0.0336 0.2001 0.2852 0.047 Uiso calc R 1 . . H
C11 0.0298(4) 0.5337(9) 0.3760(2) 0.0421(12) Uani d . 1 . . C
O11 -0.0522(2) 0.5955(7) 0.34663(16) 0.0579(10) Uani d . 1 . . O
C12 0.0661(4) 0.6545(10) 0.4350(2) 0.0479(13) Uani d . 1 . . C
C13 0.0169(5) 0.8525(10) 0.4713(3) 0.0603(15) Uani d . 1 . . C
H13 -0.0485 0.9287 0.4594 0.072 Uiso calc R 1 . . H
C14 0.0683(6) 0.9320(13) 0.5257(3) 0.079(2) Uani d . 1 . . C
H14 0.0372 1.0643 0.5507 0.095 Uiso calc R 1 . . H
C15 0.1641(6) 0.8191(14) 0.5431(3) 0.0804(19) Uani d . 1 . . C
H15 0.1968 0.8752 0.5801 0.096 Uiso calc R 1 . . H
C16 0.2135(5) 0.6240(12) 0.5073(3) 0.0709(18) Uani d . 1 . . C
H16 0.2796 0.5515 0.5192 0.085 Uiso calc R 1 . . H
C17 0.1622(4) 0.5378(10) 0.4526(2) 0.0478(12) Uani d . 1 . . C
C18 0.1981(4) 0.3262(10) 0.4065(2) 0.0460(13) Uani d . 1 . . C
H18A 0.2665 0.3743 0.3875 0.055 Uiso calc R 1 . . H
H18B 0.2050 0.1516 0.4266 0.055 Uiso calc R 1 . . H
C19 0.1089(3) 0.3258(9) 0.3590(2) 0.0389(11) Uani d . 1 . . C

loop_
_atom_site_aniso_label
_atom_site_aniso_U_11
_atom_site_aniso_U_22
_atom_site_aniso_U_33
_atom_site_aniso_U_12
_atom_site_aniso_U_13
_atom_site_aniso_U_23
N1 0.037(2) 0.050(2) 0.061(3) 0.0016(19) -0.005(2) -0.001(3)
C2 0.047(3) 0.042(3) 0.042(3) -0.005(2) -0.003(2) -0.002(3)
C3 0.031(2) 0.038(3) 0.043(3) 0.001(2) 0.000(2) 0.007(2)
C4 0.039(2) 0.036(2) 0.032(2) -0.003(2) -0.001(2) 0.002(2)
C5 0.049(3) 0.041(3) 0.051(3) -0.002(3) -0.009(3) -0.002(3)
C6 0.065(3) 0.048(3) 0.051(3) -0.006(3) -0.010(3) 0.004(3)
C7 0.075(3) 0.037(3) 0.046(3) -0.008(3) 0.004(3) -0.003(2)
C8 0.059(3) 0.044(3) 0.052(3) -0.004(3) 0.008(3) 0.002(3)
C9 0.046(3) 0.032(2) 0.041(2) -0.002(2) 0.004(2) 0.004(3)
C10 0.037(2) 0.040(3) 0.040(3) -0.009(2) -0.001(2) 0.004(3)
C11 0.033(2) 0.044(3) 0.049(3) -0.008(2) 0.002(2) 0.000(3)
O11 0.0371(17) 0.064(2) 0.072(2) 0.0023(17) -0.0036(18) -0.018(2)
C12 0.052(3) 0.046(3) 0.046(3) -0.014(3) 0.006(3) -0.005(3)
C13 0.078(4) 0.048(3) 0.055(3) -0.008(3) 0.021(3) -0.006(3)
C14 0.122(6) 0.057(4) 0.058(4) -0.017(4) 0.033(4) -0.014(3)
C15 0.132(6) 0.063(4) 0.046(3) -0.024(4) 0.000(4) -0.006(4)
C16 0.098(5) 0.065(4) 0.050(3) -0.018(4) -0.014(4) 0.013(3)
C17 0.067(3) 0.043(3) 0.033(2) -0.016(3) -0.003(3) 0.003(2)
C18 0.049(3) 0.045(3) 0.044(3) 0.001(3) -0.002(2) 0.004(3)
C19 0.036(2) 0.039(3) 0.042(3) -0.004(2) -0.001(2) 0.004(3)

loop_
_atom_type_symbol
_atom_type_description
_atom_type_scat_dispersion_real
_atom_type_scat_dispersion_imag
_atom_type_scat_source
C C 0.0033 0.0016 'International Tables Vol C Tables 4.2.6.8 and 6.1.1.4'
H H 0.0000 0.0000 'International Tables Vol C Tables 4.2.6.8 and 6.1.1.4'
N N 0.0061 0.0033 'International Tables Vol C Tables 4.2.6.8 and 6.1.1.4'
O O 0.0106 0.0060 'International Tables Vol C Tables 4.2.6.8 and 6.1.1.4'

loop_
_geom_angle_atom_site_label_1
_geom_angle_atom_site_label_2
_geom_angle_atom_site_label_3
_geom_angle
C2 N1 C9 109.1(4)
C2 N1 H1 125.5
C9 N1 H1 125.5
N1 C2 C3 110.0(4)
N1 C2 H2 125.0
C3 C2 H2 125.0
C2 C3 C10 129.3(4)
C2 C3 C4 106.4(4)
C10 C3 C4 124.2(4)
C5 C4 C9 119.3(4)
C5 C4 C3 134.0(4)
C9 C4 C3 106.7(4)
C6 C5 C4 118.7(5)
C6 C5 H5 120.6
C4 C5 H5 120.6
C5 C6 C7 121.0(5)
C5 C6 H6 119.5
C7 C6 H6 119.5
C8 C7 C6 121.1(5)
C8 C7 H7 119.4
C6 C7 H7 119.4
C7 C8 C9 117.5(5)
C7 C8 H8 121.2
C9 C8 H8 121.2
N1 C9 C8 129.9(4)
N1 C9 C4 107.8(4)
C8 C9 C4 122.3(5)
C19 C10 C3 130.0(4)
C19 C10 H10 115.0
C3 C10 H10 115.0
O11 C11 C12 126.1(4)
O11 C11 C19 126.8(4)
C12 C11 C19 107.1(4)
C17 C12 C13 121.6(5)
C17 C12 C11 109.2(4)
C13 C12 C11 129.2(5)
C14 C13 C12 117.8(6)
C14 C13 H13 121.1
C12 C13 H13 121.1
C15 C14 C13 120.8(6)
C15 C14 H14 119.6
C13 C14 H14 119.6
C14 C15 C16 121.7(6)
C14 C15 H15 119.2
C16 C15 H15 119.2
C15 C16 C17 118.4(6)
C15 C16 H16 120.8
C17 C16 H16 120.8
C12 C17 C16 119.6(5)
C12 C17 C18 111.8(4)
C16 C17 C18 128.6(5)
C19 C18 C17 102.9(4)
C19 C18 H18A 111.2
C17 C18 H18A 111.2
C19 C18 H18B 111.2
C17 C18 H18B 111.2
H18A C18 H18B 109.1
C10 C19 C11 121.9(4)
C10 C19 C18 129.2(4)
C11 C19 C18 108.9(4)

loop_
_geom_bond_atom_site_label_1
_geom_bond_atom_site_label_2
_geom_bond_site_symmetry_2
_geom_bond_distance
_geom_bond_publ_flag
N1 C2 . 1.358(6) ?
N1 C9 . 1.388(5) ?
N1 H1 . 0.86 ?
C2 C3 . 1.375(5) ?
C2 H2 . 0.93 ?
C3 C10 . 1.437(6) ?
C3 C4 . 1.446(6) ?
C4 C5 . 1.386(6) ?
C4 C9 . 1.399(6) ?
C5 C6 . 1.383(6) ?
C5 H5 . 0.93 ?
C6 C7 . 1.407(7) ?
C6 H6 . 0.93 ?
C7 C8 . 1.362(6) ?
C7 H7 . 0.93 ?
C8 C9 . 1.396(6) ?
C8 H8 . 0.93 ?
C10 C19 . 1.348(5) ?
C10 H10 . 0.93 ?
C11 O11 . 1.232(5) ?
C11 C12 . 1.464(6) ?
C11 C19 . 1.469(6) ?
C12 C17 . 1.376(7) ?
C12 C13 . 1.392(7) ?
C13 C14 . 1.380(7) ?
C13 H13 . 0.93 ?
C14 C15 . 1.364(8) ?
C14 H14 . 0.93 ?
C15 C16 . 1.377(9) ?
C15 H15 . 0.93 ?
C16 C17 . 1.395(7) ?
C16 H16 . 0.93 ?
C17 C18 . 1.505(7) ?
C18 C19 . 1.500(6) ?
C18 H18A . 0.97 ?
C18 H18B . 0.97 ?

loop_
_geom_hbond_atom_site_label_D
_geom_hbond_atom_site_label_H
_geom_hbond_atom_site_label_A
_geom_hbond_site_symmetry_A
_geom_hbond_distance_DH
_geom_hbond_distance_HA
_geom_hbond_distance_DA
_geom_hbond_angle_DHA
_geom_hbond_publ_flag
N1 H1 O11 4_555 0.86 2.16 2.829(5) 134 yes
C18 H18A O11 4_565 0.97 2.42 3.371(6) 168 yes

loop_
_geom_torsion_atom_site_label_1
_geom_torsion_atom_site_label_2
_geom_torsion_atom_site_label_3
_geom_torsion_atom_site_label_4
_geom_torsion
C9 N1 C2 C3 -1.0(5)
N1 C2 C3 C10 -178.3(4)
N1 C2 C3 C4 0.8(4)
C2 C3 C4 C5 176.6(5)
C10 C3 C4 C5 -4.2(7)
C2 C3 C4 C9 -0.4(5)
C10 C3 C4 C9 178.8(4)
C9 C4 C5 C6 -0.2(6)
C3 C4 C5 C6 -177.0(5)
C4 C5 C6 C7 -0.9(7)
C5 C6 C7 C8 1.2(8)
C6 C7 C8 C9 -0.2(7)
C2 N1 C9 C8 -178.1(4)
C2 N1 C9 C4 0.7(5)
C7 C8 C9 N1 177.7(5)
C7 C8 C9 C4 -1.0(6)
C5 C4 C9 N1 -177.7(4)
C3 C4 C9 N1 -0.2(5)
C5 C4 C9 C8 1.2(6)
C3 C4 C9 C8 178.8(4)
C2 C3 C10 C19 -7.3(7)
C4 C3 C10 C19 173.8(4)
O11 C11 C12 C17 -178.5(5)
C19 C11 C12 C17 1.8(5)
O11 C11 C12 C13 2.4(8)
C19 C11 C12 C13 -177.4(5)
C17 C12 C13 C14 0.8(7)
C11 C12 C13 C14 179.9(5)
C12 C13 C14 C15 -0.2(8)
C13 C14 C15 C16 0.5(9)
C14 C15 C16 C17 -1.4(9)
C13 C12 C17 C16 -1.8(7)
C11 C12 C17 C16 179.0(4)
C13 C12 C17 C18 178.9(5)
C11 C12 C17 C18 -0.3(5)
C15 C16 C17 C12 2.0(8)
C15 C16 C17 C18 -178.8(5)
C12 C17 C18 C19 -1.3(5)
C16 C17 C18 C19 179.5(5)
C3 C10 C19 C11 -179.9(4)
C3 C10 C19 C18 -0.7(7)
O11 C11 C19 C10 -3.0(7)
C12 C11 C19 C10 176.7(4)
O11 C11 C19 C18 177.7(4)
C12 C11 C19 C18 -2.6(5)
C17 C18 C19 C10 -176.9(4)
C17 C18 C19 C11 2.3(5)
C11 C19 C10 H10 0.1
C18 C19 C10 H10 179.3
H13 C13 C12 C11 -0.1
H10 C10 C3 C2 172.7

loop_
_cod_related_entry_id
_cod_related_entry_database
_cod_related_entry_code
1 ChemSpider 30654670
